data_7206482
loop_
_publ_author_name
'Mousavi, Maliheh'
'B\'ereau, Virginie'
'Costes, Jean-Pierre'
'Duhayon, Carine'
'Sutter, Jean-Pascal'

_publ_section_title
;
 Oligomeric and polymeric organizations of potassium salts with
 compartmental Schiff-base complexes as ligands
;
_journal_issue 19
_journal_name_full CrystEngComm
_journal_page_first 5908
_journal_paper_doi 10.1039/c1ce05127j
_journal_volume 13
_journal_year 2011
_chemical_formula_moiety 'C22 H24 Cu1 K1 N3 O4 S1'
_chemical_formula_sum 'C22 H24 Cu K N3 O4 S'
_chemical_formula_weight 529.16
_space_group_IT_number 62
_symmetry_cell_setting orthorhombic
_symmetry_space_group_name_Hall '-P 2ac 2n'
_symmetry_space_group_name_H-M 'P n m a'
_atom_sites_solution_hydrogens geom
_atom_sites_solution_primary direct
_audit_creation_date 11-04-19
_audit_creation_method CRYSTALS_ver_14.09
_cell_angle_alpha 90
_cell_angle_beta 90
_cell_angle_gamma 90
_cell_formula_units_Z 4
_cell_length_a 7.4030(5)
_cell_length_b 16.4860(10)
_cell_length_c 18.0343(11)
_cell_measurement_reflns_used 7116
_cell_measurement_temperature 180
_cell_measurement_theta_max 35
_cell_measurement_theta_min 3
_cell_volume 2201.0(2)
_computing_cell_refinement 'Apex2 (Bruker AXS, 2006)'
_computing_data_collection 'Apex2 (Bruker AXS, 2006)'
_computing_data_reduction 'Apex2 (Bruker AXS, 2006)'
_computing_molecular_graphics 'CAMERON (Watkin et al., 1996)'
_computing_publication_material 'CRYSTALS (Betteridge et al., 2003)'
_computing_structure_refinement 'CRYSTALS (Betteridge et al., 2003)'
_computing_structure_solution 'SIR92 (Altomare et al., 1994)'
_diffrn_ambient_temperature 180
_diffrn_measured_fraction_theta_full 0.997
_diffrn_measured_fraction_theta_max 0.945
_diffrn_measurement_device Area
_diffrn_measurement_device_type 'Bruker Kappa Apex2'
_diffrn_measurement_method '\f & \w scans'
_diffrn_radiation_monochromator graphite
_diffrn_radiation_type 'Mo K\a'
_diffrn_radiation_wavelength 0.71073
_diffrn_reflns_av_R_equivalents 0.031
_diffrn_reflns_limit_h_max 12
_diffrn_reflns_limit_h_min -8
_diffrn_reflns_limit_k_max 25
_diffrn_reflns_limit_k_min -13
_diffrn_reflns_limit_l_max 28
_diffrn_reflns_limit_l_min -16
_diffrn_reflns_number 19159
_diffrn_reflns_theta_full 33.565
_diffrn_reflns_theta_max 35.331
_diffrn_reflns_theta_min 2.259
_diffrn_standards_number 0
_exptl_absorpt_coefficient_mu 1.312
_exptl_absorpt_correction_T_max 0.88
_exptl_absorpt_correction_T_min 0.82
_exptl_absorpt_correction_type multi-scan
_exptl_absorpt_process_details 'Blessing, acta cryst. (1995), a51, 33-38'
_exptl_crystal_colour green
_exptl_crystal_density_diffrn 1.597
_exptl_crystal_density_method 'not measured'
_exptl_crystal_description stick
_exptl_crystal_F_000 1092
_exptl_crystal_size_max 0.300
_exptl_crystal_size_mid 0.150
_exptl_crystal_size_min 0.100
_refine_diff_density_max 0.60
_refine_diff_density_min -0.55
_refine_ls_extinction_method None
_refine_ls_goodness_of_fit_ref 1.0364
_refine_ls_hydrogen_treatment constr
_refine_ls_matrix_type full
_refine_ls_number_parameters 159
_refine_ls_number_reflns 3623
_refine_ls_number_restraints 4
_refine_ls_R_factor_all 0.0450
_refine_ls_R_factor_gt 0.0317
_refine_ls_shift/su_max 0.0292972
_refine_ls_shift/su_mean 0.0002757
_refine_ls_structure_factor_coef F
_refine_ls_weighting_details
;
Method, part 1, Chebychev polynomial, (Watkin, 1994, Prince, 1982)
[weight] = 1.0/[A~0~*T~0~(x)+A~1~*T~1~(x) ... +A~n-1~]*T~n-1~(x)]
where A~i~ are the Chebychev coefficients listed below and x= Fcalc/Fmax
Method = Robust Weighting (Prince, 1982)
W = [weight] * [1-(deltaF/6*sigmaF)^2^]^2^
A~i~ are:
0.921 0.653 0.627
;
_refine_ls_weighting_scheme calc
_refine_ls_wR_factor_all 0.0459
_refine_ls_wR_factor_gt 0.0385
_refine_ls_wR_factor_ref 0.0373
_reflns_limit_h_max 12
_reflns_limit_h_min 0
_reflns_limit_k_max 25
_reflns_limit_k_min 0
_reflns_limit_l_max 28
_reflns_limit_l_min 0
_reflns_number_gt 3857
_reflns_number_total 4812
_reflns_threshold_expression I>2.0\s(I)
_oxford_refine_ls_r_factor_ref 0.0292
_oxford_reflns_number_all 4803
_oxford_reflns_threshold_expression_ref I>3.0\s(I)
_oxford_structure_analysis_title 'JPS0941_111209_0m in Pnma'
_cod_data_source_file c1ce05127j.txt
_cod_data_source_block 4
_cod_depositor_comments
;
The following automatic conversions were performed:

'_symmetry_cell_setting' value 'Orthorhombic' changed to
'orthorhombic' according to
/home/saulius/struct/CIF-dictionaries/cif_core.dic dictionary named
'cif_core.dic' version 2.4.1 from 2010-06-29.

Automatic conversion script
Id: cif_fix_values 1715 2011-07-08 13:25:40Z adriana 
;
_cod_original_sg_symbol_H-M 'P n m a '
_cod_original_formula_sum 'C22 H24 Cu1 K1 N3 O4 S1'
_cod_database_code 7206482

loop_
_symmetry_equiv_pos_as_xyz
x,y,z
-x,-y,-z
-x+1/2,y+1/2,z+1/2
x+1/2,-y+1/2,-z+1/2
x,-y+1/2,z
-x,y+1/2,-z
-x+1/2,-y,z+1/2
x+1/2,y,-z+1/2

loop_
_atom_site_label
_atom_site_type_symbol
_atom_site_fract_x
_atom_site_fract_y
_atom_site_fract_z
_atom_site_U_iso_or_equiv
_atom_site_occupancy
_atom_site_adp_type
_atom_site_refinement_flags_posn
_atom_site_refinement_flags_adp
O1 O 0.66986(17) 0.59615(6) 0.22567(5) 0.0294 1.0000 Uani . .
O2 O 0.74489(14) 0.67332(5) 0.34704(5) 0.0184 1.0000 Uani . .
C1 C 0.6593(2) 0.55218(10) 0.15763(8) 0.0330 1.0000 Uani . .
C2 C 0.66027(18) 0.55156(8) 0.28956(7) 0.0212 1.0000 Uani . .
C3 C 0.6156(2) 0.47041(8) 0.29361(9) 0.0277 1.0000 Uani . .
C4 C 0.6123(2) 0.43036(8) 0.36248(9) 0.0294 1.0000 Uani . .
C5 C 0.65819(19) 0.47138(8) 0.42580(8) 0.0238 1.0000 Uani . .
C6 C 0.70744(16) 0.55449(7) 0.42278(6) 0.0177 1.0000 Uani . .
C7 C 0.70442(16) 0.59696(7) 0.35475(6) 0.0161 1.0000 Uani . .
C8 C 0.78835(16) 0.58880(7) 0.48816(6) 0.0180 1.0000 Uani . .
C9 C 0.96469(18) 0.67388(8) 0.56281(6) 0.0200 1.0000 Uani . .
C10 C 0.9249(2) 0.7500 0.60811(8) 0.0192 1.0000 Uani S T
C11 C 0.7320(3) 0.750000(7) 0.63810(11) 0.0296 1.0000 Uani S T
C12 C 1.0583(3) 0.750000(7) 0.67310(11) 0.0307 1.0000 Uani S T
C13 C 1.2622(3) 0.7500 0.42162(10) 0.0226 1.0000 Uani S T
Cu1 Cu 0.80138(3) 0.7500 0.424988(10) 0.0149 1.0000 Uani S T
K1 K 0.46198(5) 0.7500 0.259990(19) 0.0211 1.0000 Uani S T
S1 S 1.42240(7) 0.7500 0.48409(3) 0.0385 1.0000 Uani S T
N1 N 0.85042(14) 0.66147(6) 0.49709(5) 0.0158 1.0000 Uani . .
N2 N 1.1469(3) 0.7500 0.37773(11) 0.0352 1.0000 Uani S T
H11 H 0.5436 0.5257 0.1540 0.0526 1.0000 Uiso R .
H12 H 0.7528 0.5120 0.1560 0.0525 1.0000 Uiso R .
H13 H 0.6729 0.5919 0.1179 0.0525 1.0000 Uiso R .
H31 H 0.5896 0.4401 0.2504 0.0353 1.0000 Uiso R .
H41 H 0.5803 0.3731 0.3644 0.0372 1.0000 Uiso R .
H51 H 0.6599 0.4448 0.4719 0.0312 1.0000 Uiso R .
H81 H 0.8031 0.5518 0.5273 0.0243 1.0000 Uiso R .
H91 H 1.0909 0.6730 0.5469 0.0262 1.0000 Uiso R .
H92 H 0.9462 0.6294 0.5971 0.0261 1.0000 Uiso R .
H111 H 0.7041 0.7040 0.6687 0.0500 1.0000 Uiso R .
H112 H 0.6549 0.7500 0.5969 0.0500 1.0000 Uiso RS .
H121 H 1.1775 0.7500 0.6551 0.0396 1.0000 Uiso RS .
H122 H 1.0396 0.7034 0.7022 0.0396 1.0000 Uiso R .

loop_
_atom_site_aniso_label
_atom_site_aniso_U_11
_atom_site_aniso_U_22
_atom_site_aniso_U_33
_atom_site_aniso_U_23
_atom_site_aniso_U_13
_atom_site_aniso_U_12
O1 0.0481(6) 0.0238(4) 0.0163(4) -0.0066(3) -0.0085(4) 0.0051(4)
O2 0.0282(4) 0.0138(3) 0.0132(3) -0.0009(3) -0.0027(3) -0.0018(3)
C1 0.0427(8) 0.0350(7) 0.0212(5) -0.0152(5) -0.0112(5) 0.0112(6)
C2 0.0234(5) 0.0184(5) 0.0218(5) -0.0061(4) -0.0057(4) 0.0037(4)
C3 0.0300(6) 0.0186(5) 0.0345(7) -0.0098(5) -0.0083(5) 0.0009(5)
C4 0.0303(7) 0.0159(5) 0.0421(7) -0.0046(5) -0.0040(6) -0.0026(5)
C5 0.0252(5) 0.0157(4) 0.0306(6) 0.0015(4) 0.0013(5) -0.0019(4)
C6 0.0194(5) 0.0142(4) 0.0195(4) 0.0000(3) 0.0007(4) 0.0001(3)
C7 0.0174(4) 0.0145(4) 0.0163(4) -0.0020(3) -0.0009(3) 0.0010(4)
C8 0.0215(5) 0.0165(4) 0.0161(4) 0.0031(3) 0.0010(4) 0.0011(4)
C9 0.0229(5) 0.0222(5) 0.0149(4) 0.0021(4) -0.0053(4) 0.0018(4)
C10 0.0195(7) 0.0272(8) 0.0109(5) 0.0000 -0.0029(5) 0.0000
C11 0.0224(8) 0.0501(12) 0.0164(7) 0.0000 0.0041(6) 0.0000
C12 0.0355(11) 0.0379(10) 0.0188(7) 0.0000 -0.0130(7) 0.0000
C13 0.0217(7) 0.0282(8) 0.0180(7) 0.0000 0.0028(6) 0.0000
Cu1 0.02240(10) 0.01235(8) 0.00984(8) 0.0000 -0.00287(6) 0.0000
K1 0.01843(15) 0.02898(17) 0.01577(14) 0.0000 -0.00087(11) 0.0000
S1 0.0177(2) 0.0724(4) 0.0255(2) 0.0000 -0.00314(17) 0.0000
N1 0.0183(4) 0.0176(4) 0.0116(3) 0.0013(3) -0.0008(3) 0.0006(3)
N2 0.0359(10) 0.0446(11) 0.0251(8) 0.0000 -0.0058(7) 0.0000

loop_
_atom_type_symbol
_atom_type_scat_dispersion_real
_atom_type_scat_dispersion_imag
_atom_type_scat_Cromer_Mann_a1
_atom_type_scat_Cromer_Mann_b1
_atom_type_scat_Cromer_Mann_a2
_atom_type_scat_Cromer_Mann_b2
_atom_type_scat_Cromer_Mann_a3
_atom_type_scat_Cromer_Mann_b3
_atom_type_scat_Cromer_Mann_a4
_atom_type_scat_Cromer_Mann_b4
_atom_type_scat_Cromer_Mann_c
_atom_type_scat_source
C 0.0033 0.0016 2.3100 20.8439 1.0200 10.2075 1.5886 0.5687 0.8650 51.6512 0.2156 'International Tables Vol C 4.2.6.8 and 6.1.1.4'
H 0.0000 0.0000 0.4930 10.5109 0.3229 26.1257 0.1402 3.1424 0.0408 57.7998 0.0030 'International Tables Vol C 4.2.6.8 and 6.1.1.4'
Cu 0.3201 1.2651 13.3380 3.5828 7.1676 0.2470 5.6158 11.3966 1.6735 64.8126 1.1910 'International Tables Vol C 4.2.6.8 and 6.1.1.4'
O 0.0106 0.0060 3.0485 13.2771 2.2868 5.7011 1.5463 0.3239 0.8670 32.9089 0.2508 'International Tables Vol C 4.2.6.8 and 6.1.1.4'
K 0.2009 0.2494 8.2186 12.7949 7.4398 0.7748 1.0519 213.1870 0.8659 41.6841 1.4228 'International Tables Vol C 4.2.6.8 and 6.1.1.4'
N 0.0061 0.0033 12.2126 0.0057 3.1322 9.8933 2.0125 28.9975 1.1663 0.5826 -11.5290 'International Tables Vol C 4.2.6.8 and 6.1.1.4'
S 0.1246 0.1234 6.9053 1.4679 5.2034 22.2151 1.4379 0.2536 1.5863 56.1720 0.8669 'International Tables Vol C 4.2.6.8 and 6.1.1.4'

loop_
_geom_angle_atom_site_label_1
_geom_angle_site_symmetry_1
_geom_angle_atom_site_label_2
_geom_angle_atom_site_label_3
_geom_angle_site_symmetry_3
_geom_angle
_geom_angle_publ_flag
C1 . O1 C2 . 116.62(12) yes
C7 . O2 Cu1 . 127.13(7) yes
O1 . C1 H11 . 109.7 no
O1 . C1 H12 . 109.7 no
H11 . C1 H12 . 109.1 no
O1 . C1 H13 . 106.5 no
H11 . C1 H13 . 110.2 no
H12 . C1 H13 . 111.5 no
O1 . C2 C3 . 125.29(12) yes
O1 . C2 C7 . 113.50(11) yes
C3 . C2 C7 . 121.20(12) yes
C2 . C3 C4 . 120.40(12) yes
C2 . C3 H31 . 121.1 no
C4 . C3 H31 . 118.5 no
C3 . C4 C5 . 119.98(13) yes
C3 . C4 H41 . 119.3 no
C5 . C4 H41 . 120.7 no
C4 . C5 C6 . 120.56(13) yes
C4 . C5 H51 . 120.7 no
C6 . C5 H51 . 118.7 no
C5 . C6 C7 . 120.52(11) yes
C5 . C6 C8 . 117.09(11) yes
C7 . C6 C8 . 121.57(10) yes
C2 . C7 C6 . 117.24(11) yes
C2 . C7 O2 . 118.07(10) yes
C6 . C7 O2 . 124.65(10) yes
C6 . C8 N1 . 127.91(10) yes
C6 . C8 H81 . 114.2 no
N1 . C8 H81 . 117.8 no
C10 . C9 N1 . 115.77(11) yes
C10 . C9 H91 . 110.7 no
N1 . C9 H91 . 108.1 no
C10 . C9 H92 . 104.7 no
N1 . C9 H92 . 109.1 no
H91 . C9 H92 . 108.1 no
C9 . C10 C9 5_565 110.63(13) yes
C9 . C10 C11 . 111.73(10) yes
C9 5_565 C10 C11 . 111.73(10) yes
C9 . C10 C12 . 106.54(10) yes
C9 5_565 C10 C12 . 106.54(10) yes
C11 . C10 C12 . 109.38(15) yes
C10 . C11 H111 5_565 113.9 no
C10 . C11 H111 . 113.9 no
H111 5_565 C11 H111 . 104.2 no
C10 . C11 H112 . 106.8 no
H111 5_565 C11 H112 . 109.0 no
H111 . C11 H112 . 109.0 no
C10 . C12 H122 5_565 109.4 no
C10 . C12 H121 . 110.0 no
H122 5_565 C12 H121 . 109.3 no
C10 . C12 H122 . 109.4 no
H122 5_565 C12 H122 . 109.5 no
H121 . C12 H122 . 109.3 no
S1 . C13 N2 . 179.29(19) yes
S1 5_465 Cu1 N1 5_565 86.47(3) yes
S1 5_465 Cu1 O2 . 93.21(3) yes
N1 5_565 Cu1 O2 . 173.49(4) yes
S1 5_465 Cu1 O2 5_565 93.21(3) yes
N1 5_565 Cu1 O2 5_565 92.01(4) yes
O2 . Cu1 O2 5_565 81.51(5) yes
S1 5_465 Cu1 N1 . 86.47(3) yes
N1 5_565 Cu1 N1 . 94.47(6) yes
O2 . Cu1 N1 . 92.01(4) yes
O2 5_565 Cu1 N1 . 173.49(4) yes
S1 5_465 Cu1 N2 . 177.63(4) yes
N1 5_565 Cu1 N2 . 91.92(4) yes
O2 . Cu1 N2 . 88.59(4) yes
O2 5_565 Cu1 N2 . 88.59(4) yes
N1 . Cu1 N2 . 91.92(4) yes
C13 . S1 Cu1 1_655 115.66(7) yes
C9 . N1 C8 . 115.70(10) yes
C9 . N1 Cu1 . 122.01(8) yes
C8 . N1 Cu1 . 122.26(8) yes
Cu1 . N2 C13 . 118.75(16) yes

loop_
_geom_bond_atom_site_label_1
_geom_bond_atom_site_label_2
_geom_bond_site_symmetry_2
_geom_bond_distance
_geom_bond_publ_flag
O1 C1 . 1.4272(16) yes
O1 C2 . 1.3685(17) yes
O2 C7 . 1.3015(14) yes
O2 Cu1 . 1.9363(8) yes
C1 H11 . 0.963 no
C1 H12 . 0.959 no
C1 H13 . 0.976 no
C2 C3 . 1.3800(19) yes
C2 C7 . 1.4315(16) yes
C3 C4 . 1.407(2) yes
C3 H31 . 0.946 no
C4 C5 . 1.370(2) yes
C4 H41 . 0.974 no
C5 C6 . 1.4188(17) yes
C5 H51 . 0.939 no
C6 C7 . 1.4128(16) yes
C6 C8 . 1.4384(17) yes
C8 N1 . 1.2932(15) yes
C8 H81 . 0.939 no
C9 C10 . 1.5261(15) yes
C9 N1 . 1.4705(15) yes
C9 H91 . 0.978 no
C9 H92 . 0.969 no
C10 C11 . 1.527(3) yes
C10 C12 . 1.533(2) yes
C11 H111 5_565 0.960 no
C11 H111 . 0.960 no
C11 H112 . 0.937 no
C12 H122 5_565 0.940 no
C12 H121 . 0.940 no
C12 H122 . 0.940 no
C13 S1 . 1.636(2) yes
C13 N2 . 1.165(3) yes
Cu1 S1 5_465 3.0012(6) yes
Cu1 N1 5_565 1.9882(10) yes
Cu1 N1 . 1.9882(10) yes
Cu1 N2 . 2.696(2) yes
